data_9015457
loop_
_publ_author_name
'Gasperin, M.'

_publ_section_title
;
 Na2U2O7: Synthese et structure d'un monocristal
 _cod_database_code 1001364
;
_journal_name_full 'Journal of the Less-Common Metals'
_journal_page_first 83
_journal_page_last 90
_journal_paper_doi 10.1016/0022-5088(86)90198-0
_journal_volume 119
_journal_year 1986
_chemical_formula_sum 'Na O3.492 U'
_space_group_IT_number 166
_symmetry_space_group_name_Hall '-R 3 2"'
_symmetry_space_group_name_H-M 'R -3 m :H'
_cell_angle_alpha 90
_cell_angle_beta 90
_cell_angle_gamma 120
_cell_length_a 3.911
_cell_length_b 3.911
_cell_length_c 17.857
_cell_formula_units_Z 3
_cell_volume 236.546
_database_code_amcsd 0014158
_exptl_crystal_density_diffrn 6.672
_cod_original_sg_symbol_H-M 'R -3 m'
_cod_original_formula_sum 'U Na O3.492'
_cod_database_code 9015457
_amcsd_formula_title 'Na O3.5 U'

loop_
_space_group_symop_operation_xyz
x,y,z
2/3+x,1/3+y,1/3+z
1/3+x,2/3+y,2/3+z
x,x-y,z
2/3+x,1/3+x-y,1/3+z
1/3+x,2/3+x-y,2/3+z
y,x,-z
2/3+y,1/3+x,1/3-z
1/3+y,2/3+x,2/3-z
-x+y,y,z
2/3-x+y,1/3+y,1/3+z
1/3-x+y,2/3+y,2/3+z
-x,-x+y,-z
2/3-x,1/3-x+y,1/3-z
1/3-x,2/3-x+y,2/3-z
-y,-x,z
2/3-y,1/3-x,1/3+z
1/3-y,2/3-x,2/3+z
x-y,-y,-z
2/3+x-y,1/3-y,1/3-z
1/3+x-y,2/3-y,2/3-z
y,-x+y,-z
2/3+y,1/3-x+y,1/3-z
1/3+y,2/3-x+y,2/3-z
-x+y,-x,z
2/3-x+y,1/3-x,1/3+z
1/3-x+y,2/3-x,2/3+z
-x,-y,-z
2/3-x,1/3-y,1/3-z
1/3-x,2/3-y,2/3-z
-y,x-y,z
2/3-y,1/3+x-y,1/3+z
1/3-y,2/3+x-y,2/3+z
x-y,x,-z
2/3+x-y,1/3+x,1/3-z
1/3+x-y,2/3+x,2/3-z

loop_
_atom_site_label
_atom_site_fract_x
_atom_site_fract_y
_atom_site_fract_z
_atom_site_occupancy
U1 -0.01630 -0.06000 0.00540 0.08330
Na1 0.00000 0.00000 0.50000 1.00000
O1 0.00000 0.00000 0.10480 0.75000
O2 0.04550 -0.04550 0.35140 0.33200

loop_
_cod_related_entry_id
_cod_related_entry_database
_cod_related_entry_code
1 AMCSD 0014158

_cod_duplicate_entry 1001351
